data_7251754
loop_
_publ_author_name
'Forsyth, Craig M.'
'Deacon, Glen B.'
'Junk, Peter C.'

_publ_section_title
;
 Directing alendronate structures into 2-D layers with bulky quaternary
 phosphonium cations
;
_journal_issue 14
_journal_name_full CrystEngComm
_journal_page_first 2151
_journal_page_last 2163
_journal_paper_doi 10.1039/D5CE01121C
_journal_volume 28
_journal_year 2026
_chemical_formula_moiety 'C4 H14 Ag N O8 P2, 2(H2 O)'
_chemical_formula_sum 'C4 H18 Ag N O10 P2'
_chemical_formula_weight 410.00
_space_group_crystal_system monoclinic
_space_group_IT_number 14
_space_group_name_Hall '-P 2yn'
_space_group_name_H-M_alt 'P 1 21/n 1'
_atom_sites_solution_hydrogens mixed
_atom_sites_solution_primary direct
_audit_creation_method SHELXL-2018/3
_audit_update_record
;
2025-11-25 deposited with the CCDC.	2026-01-13 downloaded from the CCDC.
;
_cell_angle_alpha 90
_cell_angle_beta 100.219(2)
_cell_angle_gamma 90
_cell_formula_units_Z 4
_cell_length_a 7.2368(2)
_cell_length_b 9.0908(2)
_cell_length_c 19.3367(5)
_cell_measurement_reflns_used 8358
_cell_measurement_temperature 123(2)
_cell_measurement_theta_max 30.8800
_cell_measurement_theta_min 2.8680
_cell_volume 1251.95(6)
_computing_cell_refinement 'CrysAlisPro 1.171.39.46 (Rigaku OD, 2018)'
_computing_data_collection 'CrysAlisPro 1.171.39.46 (Rigaku OD, 2018)'
_computing_data_reduction 'CrysAlisPro 1.171.39.46 (Rigaku OD, 2018)'
_computing_structure_refinement 'SHELXL-2018/3 (Sheldrick, 2018)'
_computing_structure_solution 'SHELXS-2018/3 (Sheldrick, 2018)'
_diffrn_ambient_temperature 123(2)
_diffrn_detector_area_resol_mean 10.0000
_diffrn_measured_fraction_theta_full 1.000
_diffrn_measured_fraction_theta_max 0.832
_diffrn_measurement_device_type 'XtaLAB Synergy, Dualflex, HyPix'
_diffrn_measurement_method '\w scans'
_diffrn_radiation_type MoK\a
_diffrn_radiation_wavelength 0.71073
_diffrn_reflns_av_R_equivalents 0.0353
_diffrn_reflns_av_unetI/netI 0.0281
_diffrn_reflns_Laue_measured_fraction_full 1.000
_diffrn_reflns_Laue_measured_fraction_max 0.832
_diffrn_reflns_limit_h_max 9
_diffrn_reflns_limit_h_min -9
_diffrn_reflns_limit_k_max 11
_diffrn_reflns_limit_k_min -11
_diffrn_reflns_limit_l_max 27
_diffrn_reflns_limit_l_min -25
_diffrn_reflns_number 14668
_diffrn_reflns_point_group_measured_fraction_full 1.000
_diffrn_reflns_point_group_measured_fraction_max 0.832
_diffrn_reflns_theta_full 25.242
_diffrn_reflns_theta_max 30.872
_diffrn_reflns_theta_min 2.483
_diffrn_source 'micro-focus sealed X-ray tube'
_exptl_absorpt_coefficient_mu 1.911
_exptl_absorpt_correction_T_max 1.00000
_exptl_absorpt_correction_T_min 0.71895
_exptl_absorpt_correction_type multi-scan
_exptl_absorpt_process_details
;
CrysAlisPro 1.171.39.46 (Rigaku Oxford Diffraction, 2018)
Empirical absorption correction using spherical harmonics,
 implemented in SCALE3 ABSPACK scaling algorithm.
;
_exptl_crystal_colour colourless
_exptl_crystal_density_diffrn 2.175
_exptl_crystal_description prism
_exptl_crystal_F_000 824
_exptl_crystal_size_max 0.18
_exptl_crystal_size_mid 0.10
_exptl_crystal_size_min 0.07
_refine_diff_density_max 0.508
_refine_diff_density_min -0.467
_refine_diff_density_rms 0.096
_refine_ls_extinction_method none
_refine_ls_goodness_of_fit_ref 1.068
_refine_ls_hydrogen_treatment mixed
_refine_ls_matrix_type full
_refine_ls_number_parameters 211
_refine_ls_number_reflns 3281
_refine_ls_number_restraints 0
_refine_ls_restrained_S_all 1.068
_refine_ls_R_factor_all 0.0261
_refine_ls_R_factor_gt 0.0227
_refine_ls_shift/su_max 0.001
_refine_ls_shift/su_mean 0.000
_refine_ls_structure_factor_coef Fsqd
_refine_ls_weighting_details 'w=1/[\s^2^(Fo^2^)+(0.0251P)^2^+0.4193P] where P=(Fo^2^+2Fc^2^)/3'
_refine_ls_weighting_scheme calc
_refine_ls_wR_factor_gt 0.0524
_refine_ls_wR_factor_ref 0.0539
_reflns_Friedel_coverage 0.000
_reflns_number_gt 2971
_reflns_number_total 3281
_reflns_threshold_expression 'I > 2\s(I)'
_cod_data_source_file d5ce01121c2.cif
_cod_data_source_block AgLH4
_cod_depositor_comments 'Adding full bibliography for 7251754--7251762.cif.'
_cod_original_sg_symbol_H-M 'P 21/n'
_cod_database_code 7251754
_shelx_shelxl_version_number 2018/3
_shelx_space_group_comment
;
The symmetry employed for this shelxl refinement is uniquely defined
by the following loop, which should always be used as a source of
symmetry information in preference to the above space-group names.
They are only intended as comments.
;

loop_
_space_group_symop_operation_xyz
'x, y, z'
'-x+1/2, y+1/2, -z+1/2'
'-x, -y, -z'
'x-1/2, -y-1/2, z-1/2'

loop_
_atom_site_label
_atom_site_type_symbol
_atom_site_fract_x
_atom_site_fract_y
_atom_site_fract_z
_atom_site_U_iso_or_equiv
_atom_site_adp_type
_atom_site_occupancy
_atom_site_site_symmetry_order
_atom_site_calc_flag
_atom_site_refinement_flags_posn
_atom_site_refinement_flags_adp
_atom_site_refinement_flags_occupancy
_atom_site_disorder_assembly
_atom_site_disorder_group
Ag1 Ag 0.98154(2) 0.54602(2) 0.24732(2) 0.01460(6) Uani 1 1 d . . . . .
P1 P 0.61030(6) 0.39314(5) 0.32563(2) 0.00770(10) Uani 1 1 d . . . . .
P2 P 0.99828(6) 0.25332(5) 0.34267(2) 0.00773(10) Uani 1 1 d . . . . .
O1 O 0.71586(17) 0.52625(14) 0.30609(7) 0.0109(3) Uani 1 1 d . . . . .
O2 O 0.50454(17) 0.30499(15) 0.26511(7) 0.0113(3) Uani 1 1 d . . . . .
O3 O 0.47146(19) 0.45114(14) 0.37380(7) 0.0109(3) Uani 1 1 d . . . . .
O4 O 0.93089(18) 0.24889(15) 0.26057(7) 0.0109(3) Uani 1 1 d . . . . .
O5 O 1.11731(17) 0.38934(14) 0.35848(7) 0.0108(3) Uani 1 1 d . . . . .
O6 O 1.08623(17) 0.10884(14) 0.36929(7) 0.0106(3) Uani 1 1 d . . . . .
O7 O 0.70503(18) 0.12453(14) 0.37848(7) 0.0097(2) Uani 1 1 d . . . . .
O8 O 1.19443(18) 0.42796(16) 0.18759(7) 0.0121(3) Uani 1 1 d . . . . .
O9 O 0.4326(2) 0.1220(2) 0.45167(9) 0.0231(3) Uani 1 1 d . . . . .
O10 O 0.45752(19) 0.23684(18) 0.59165(8) 0.0152(3) Uani 1 1 d . . . . .
N1 N 1.1030(2) 0.16839(18) 0.62853(9) 0.0109(3) Uani 1 1 d . . . . .
C1 C 0.7812(2) 0.27156(19) 0.38087(9) 0.0079(3) Uani 1 1 d . . . . .
C2 C 0.8250(2) 0.3285(2) 0.45725(9) 0.0099(3) Uani 1 1 d . . . . .
H2A H 0.873585 0.430253 0.457111 0.012 Uiso 1 1 calc R U . . .
H2B H 0.706952 0.331639 0.476397 0.012 Uiso 1 1 calc R U . . .
C3 C 0.9687(3) 0.2338(2) 0.50582(10) 0.0134(4) Uani 1 1 d . . . . .
H3A H 0.942886 0.128552 0.494997 0.016 Uiso 1 1 calc R U . . .
H3B H 1.096337 0.256103 0.496934 0.016 Uiso 1 1 calc R U . . .
C4 C 0.9617(2) 0.2616(2) 0.58250(10) 0.0113(4) Uani 1 1 d . . . . .
H4A H 0.987666 0.366688 0.593569 0.014 Uiso 1 1 calc R U . . .
H4B H 0.834446 0.238749 0.591681 0.014 Uiso 1 1 calc R U . . .
H3 H 0.375(4) 0.424(3) 0.3683(14) 0.022(7) Uiso 1 1 d . . . . .
H4 H 0.896(4) 0.172(4) 0.2429(16) 0.043(9) Uiso 1 1 d . . . . .
H7 H 0.619(4) 0.125(3) 0.4035(15) 0.033(8) Uiso 1 1 d . . . . .
H8A H 1.262(4) 0.489(4) 0.1651(17) 0.048(9) Uiso 1 1 d . . . . .
H8B H 1.274(4) 0.379(3) 0.2136(14) 0.026(7) Uiso 1 1 d . . . . .
H9A H 0.445(4) 0.147(4) 0.4916(19) 0.044(9) Uiso 1 1 d . . . . .
H9B H 0.324(5) 0.127(3) 0.4349(16) 0.042(9) Uiso 1 1 d . . . . .
H10A H 0.537(4) 0.192(3) 0.6223(15) 0.032(7) Uiso 1 1 d . . . . .
H10B H 0.481(4) 0.315(4) 0.5962(16) 0.036(9) Uiso 1 1 d . . . . .
H1N H 1.205(4) 0.190(3) 0.6189(13) 0.020(6) Uiso 1 1 d . . . . .
H2N H 1.098(3) 0.187(3) 0.6739(15) 0.024(7) Uiso 1 1 d . . . . .
H3N H 1.081(3) 0.076(3) 0.6188(13) 0.018(6) Uiso 1 1 d . . . . .

loop_
_atom_site_aniso_label
_atom_site_aniso_U_11
_atom_site_aniso_U_22
_atom_site_aniso_U_33
_atom_site_aniso_U_23
_atom_site_aniso_U_13
_atom_site_aniso_U_12
Ag1 0.01733(9) 0.01039(9) 0.01792(9) 0.00330(5) 0.00810(6) 0.00287(5)
P1 0.0078(2) 0.0071(2) 0.0081(2) 0.00026(17) 0.00103(16) 0.00074(15)
P2 0.0070(2) 0.0072(2) 0.0092(2) -0.00042(16) 0.00210(16) -0.00029(14)
O1 0.0100(6) 0.0098(6) 0.0132(6) 0.0024(5) 0.0031(5) 0.0002(4)
O2 0.0118(6) 0.0103(6) 0.0106(6) -0.0008(5) -0.0010(5) 0.0008(4)
O3 0.0065(6) 0.0124(7) 0.0140(7) -0.0029(5) 0.0023(5) -0.0007(5)
O4 0.0148(6) 0.0090(7) 0.0091(6) -0.0012(5) 0.0027(5) -0.0019(5)
O5 0.0095(6) 0.0090(6) 0.0141(6) -0.0014(5) 0.0028(5) -0.0013(4)
O6 0.0098(6) 0.0090(6) 0.0131(6) 0.0008(5) 0.0024(5) 0.0015(4)
O7 0.0111(6) 0.0065(6) 0.0120(6) 0.0003(5) 0.0032(5) -0.0018(4)
O8 0.0097(6) 0.0131(7) 0.0138(7) 0.0035(5) 0.0025(5) 0.0004(5)
O9 0.0109(7) 0.0428(10) 0.0155(8) -0.0036(7) 0.0025(6) 0.0005(6)
O10 0.0142(7) 0.0131(8) 0.0178(7) -0.0008(6) 0.0010(6) 0.0009(5)
N1 0.0126(8) 0.0099(8) 0.0103(8) 0.0013(6) 0.0023(6) 0.0000(6)
C1 0.0086(8) 0.0065(8) 0.0085(8) 0.0005(6) 0.0013(6) -0.0009(6)
C2 0.0103(8) 0.0108(9) 0.0084(8) -0.0005(7) 0.0013(6) 0.0013(6)
C3 0.0139(9) 0.0169(9) 0.0091(9) -0.0009(7) 0.0013(7) 0.0043(7)
C4 0.0119(8) 0.0114(9) 0.0102(9) 0.0026(7) 0.0011(7) 0.0020(6)

loop_
_atom_type_symbol
_atom_type_description
_atom_type_scat_dispersion_real
_atom_type_scat_dispersion_imag
_atom_type_scat_source
C C 0.0033 0.0016 'International Tables Vol C Tables 4.2.6.8 and 6.1.1.4'
H H 0.0000 0.0000 'International Tables Vol C Tables 4.2.6.8 and 6.1.1.4'
Ag Ag -0.8971 1.1015 'International Tables Vol C Tables 4.2.6.8 and 6.1.1.4'
N N 0.0061 0.0033 'International Tables Vol C Tables 4.2.6.8 and 6.1.1.4'
O O 0.0106 0.0060 'International Tables Vol C Tables 4.2.6.8 and 6.1.1.4'
P P 0.1023 0.0942 'International Tables Vol C Tables 4.2.6.8 and 6.1.1.4'

loop_
_geom_angle_atom_site_label_1
_geom_angle_atom_site_label_2
_geom_angle_atom_site_label_3
_geom_angle
_geom_angle_site_symmetry_1
_geom_angle_site_symmetry_3
_geom_angle_publ_flag
O8 Ag1 O2 111.19(5) . 2_655 ?
O8 Ag1 O1 148.05(5) . . ?
O2 Ag1 O1 100.01(4) 2_655 . ?
O8 Ag1 O5 88.38(5) . . ?
O2 Ag1 O5 127.34(4) 2_655 . ?
O1 Ag1 O5 77.69(4) . . ?
O8 Ag1 O7 86.77(4) . 2_655 ?
O2 Ag1 O7 70.42(4) 2_655 2_655 ?
O1 Ag1 O7 97.66(4) . 2_655 ?
O5 Ag1 O7 162.01(4) . 2_655 ?
O8 Ag1 O4 72.87(4) . . ?
O2 Ag1 O4 174.82(4) 2_655 . ?
O1 Ag1 O4 75.60(4) . . ?
O5 Ag1 O4 54.91(4) . . ?
O7 Ag1 O4 107.15(4) 2_655 . ?
O2 P1 O1 116.07(8) . . ?
O2 P1 O3 110.29(7) . . ?
O1 P1 O3 106.42(8) . . ?
O2 P1 C1 108.99(8) . . ?
O1 P1 C1 107.83(7) . . ?
O3 P1 C1 106.83(8) . . ?
O5 P2 O6 116.96(7) . . ?
O5 P2 O4 106.79(7) . . ?
O6 P2 O4 110.95(7) . . ?
O5 P2 C1 109.83(8) . . ?
O6 P2 C1 106.09(8) . . ?
O4 P2 C1 105.68(7) . . ?
P1 O1 Ag1 131.14(8) . . ?
P1 O2 Ag1 125.51(7) . 2_645 ?
P2 O4 Ag1 92.66(6) . . ?
P2 O5 Ag1 99.32(6) . . ?
O7 C1 C2 110.68(14) . . ?
O7 C1 P1 108.80(11) . . ?
C2 C1 P1 110.78(12) . . ?
O7 C1 P2 104.47(11) . . ?
C2 C1 P2 111.45(11) . . ?
P1 C1 P2 110.46(9) . . ?
C3 C2 C1 113.52(14) . . ?
C4 C3 C2 111.64(15) . . ?
N1 C4 C3 110.50(15) . . ?

loop_
_geom_bond_atom_site_label_1
_geom_bond_atom_site_label_2
_geom_bond_distance
_geom_bond_site_symmetry_2
_geom_bond_publ_flag
Ag1 O8 2.3432(14) . ?
Ag1 O2 2.3704(14) 2_655 ?
Ag1 O1 2.4074(13) . ?
Ag1 O5 2.6202(13) . ?
Ag1 O7 2.6617(13) 2_655 ?
Ag1 O4 2.7440(14) . ?
P1 O2 1.5100(13) . ?
P1 O1 1.5143(14) . ?
P1 O3 1.5771(14) . ?
P1 C1 1.8504(17) . ?
P2 O5 1.5070(13) . ?
P2 O6 1.5096(13) . ?
P2 O4 1.5764(14) . ?
P2 C1 1.8579(18) . ?
O7 C1 1.444(2) . ?
N1 C4 1.494(2) . ?
C1 C2 1.544(2) . ?
C2 C3 1.536(2) . ?
C3 C4 1.514(3) . ?

loop_
_geom_hbond_atom_site_label_D
_geom_hbond_atom_site_label_H
_geom_hbond_atom_site_label_A
_geom_hbond_distance_DH
_geom_hbond_distance_HA
_geom_hbond_distance_DA
_geom_hbond_angle_DHA
_geom_hbond_site_symmetry_A
_geom_hbond_publ_flag
O3 H3 O5 0.73(3) 1.87(3) 2.5889(18) 169(3) 1_455 yes
O4 H4 O1 0.80(3) 1.74(3) 2.5299(18) 168(3) 2_645 yes
O7 H7 O9 0.86(3) 1.77(3) 2.623(2) 177(3) . yes
O8 H8A O6 0.90(4) 1.76(4) 2.6557(19) 173(3) 2_755 yes
O8 H8B O2 0.82(3) 1.91(3) 2.7091(18) 164(3) 1_655 yes
O9 H9A O10 0.80(4) 2.09(4) 2.877(2) 173(3) . yes
O9 H9B O6 0.79(3) 1.96(3) 2.723(2) 162(3) 1_455 yes
O10 H10A O8 0.85(3) 1.89(3) 2.738(2) 173(3) 4_566 yes
O10 H10B O3 0.73(3) 2.22(3) 2.938(2) 170(3) 3_666 yes
N1 H1N O10 0.82(3) 2.04(3) 2.851(2) 178(3) 1_655 yes
N1 H2N O2 0.90(3) 2.00(3) 2.865(2) 161(2) 4_666 yes
N1 H3N O6 0.87(3) 2.10(3) 2.872(2) 147(2) 3_756 yes
